data_1576184
loop_
_publ_author_name
'Su, Chang-Yuan'
'Yi, Heng-Guan'
'Ni, Hao-Fei'
'Du, Guowei'
'Xia, San-Qiang'
'Liu, Zunqi'
'Zhang, Zhi-Xu'
'Fu, Da-Wei'

_publ_section_title
;
 Two-dimensional Lead-Free Double Perovskite Ferroelastic with Dynamic
 Thermochromism
;
_journal_name_full 'Chemical Science'
_journal_paper_doi 10.1039/D5SC05158D
_journal_year 2025
_chemical_formula_moiety 'Br8 Pb2, 4(C5 N)'
_chemical_formula_sum 'C20 Br8 N4 Pb2'
_chemical_formula_weight 1349.90
_space_group_crystal_system orthorhombic
_space_group_IT_number 64
_space_group_name_Hall '-C 2ac 2'
_space_group_name_H-M_alt 'C m c e'
_audit_creation_date 2023-07-24
_audit_creation_method
;
Olex2 1.5
(compiled 2023.03.06 svn.rbb2c1857 for OlexSys, GUI svn.r6748)
;
_audit_update_record
;
2023-09-04 deposited with the CCDC.	2025-10-27 downloaded from the CCDC.
;
_cell_angle_alpha 90
_cell_angle_beta 90
_cell_angle_gamma 90
_cell_formula_units_Z 2
_cell_length_a 29.24(3)
_cell_length_b 8.247(6)
_cell_length_c 8.249(6)
_cell_measurement_reflns_used 2447
_cell_measurement_temperature 388.00
_cell_measurement_theta_max 29.04
_cell_measurement_theta_min 2.77
_cell_volume 1989(3)
_computing_cell_refinement 'SAINT V8.40B (?, 2016)'
_computing_data_reduction 'SAINT V8.40B (?, 2016)'
_computing_molecular_graphics 'Olex2 1.5 (Dolomanov et al., 2009)'
_computing_publication_material 'Olex2 1.5 (Dolomanov et al., 2009)'
_computing_structure_refinement 'XL  (Sheldrick, 2008)'
_diffrn_ambient_temperature 388.00
_diffrn_measured_fraction_theta_full 0.991
_diffrn_measured_fraction_theta_max 0.993
_diffrn_measurement_device_type 'Bruker APEX-II CCD'
_diffrn_measurement_method '\f and \w scans'
_diffrn_radiation_type MoK\a
_diffrn_radiation_wavelength 0.71073
_diffrn_reflns_av_R_equivalents 0.0808
_diffrn_reflns_av_unetI/netI 0.0599
_diffrn_reflns_Laue_measured_fraction_full 0.991
_diffrn_reflns_Laue_measured_fraction_max 0.993
_diffrn_reflns_limit_h_max 35
_diffrn_reflns_limit_h_min -40
_diffrn_reflns_limit_k_max 11
_diffrn_reflns_limit_k_min -11
_diffrn_reflns_limit_l_max 11
_diffrn_reflns_limit_l_min -11
_diffrn_reflns_number 8999
_diffrn_reflns_point_group_measured_fraction_full 0.991
_diffrn_reflns_point_group_measured_fraction_max 0.993
_diffrn_reflns_theta_full 25.242
_diffrn_reflns_theta_max 29.186
_diffrn_reflns_theta_min 2.786
_diffrn_source_current 1.4
_diffrn_source_power 0.07
_diffrn_source_voltage 50.0
_diffrn_standards_number 0
_exptl_absorpt_coefficient_mu 16.500
_exptl_absorpt_correction_T_max 0.7458
_exptl_absorpt_correction_T_min 0.3707
_exptl_absorpt_correction_type none
_exptl_absorpt_process_details
;
SADABS-2016/2 (Bruker,2016/2) was used for absorption correction.
wR2(int) was 0.1669 before and 0.0681 after correction.
The Ratio of minimum to maximum transmission is 0.4971.
The \l/2 correction factor is Not present.
;
_exptl_crystal_colour colourless
_exptl_crystal_density_diffrn 2.254
_exptl_crystal_description block
_exptl_crystal_F_000 1184
_refine_diff_density_max 0.894
_refine_diff_density_min -1.504
_refine_diff_density_rms 0.276
_refine_ls_extinction_method none
_refine_ls_goodness_of_fit_ref 1.127
_refine_ls_hydrogen_treatment undef
_refine_ls_matrix_type full
_refine_ls_number_parameters 57
_refine_ls_number_reflns 1371
_refine_ls_number_restraints 8
_refine_ls_restrained_S_all 1.126
_refine_ls_R_factor_all 0.0819
_refine_ls_R_factor_gt 0.0457
_refine_ls_shift/su_max 0.000
_refine_ls_shift/su_mean 0.000
_refine_ls_structure_factor_coef Fsqd
_refine_ls_weighting_details 'w=1/[\s^2^(Fo^2^)+(0.0450P)^2^+1.3982P] where P=(Fo^2^+2Fc^2^)/3'
_refine_ls_weighting_scheme calc
_refine_ls_wR_factor_gt 0.1053
_refine_ls_wR_factor_ref 0.1190
_reflns_Friedel_coverage 0.000
_reflns_number_gt 855
_reflns_number_total 1371
_reflns_threshold_expression 'I > 2\s(I)'
_cod_data_source_file d5sc05158d4.cif
_cod_data_source_block mo_scy_cba_pbbr_388k_0m_c
_cod_original_sg_symbol_Hall '-C 2bc 2'
_cod_database_code 1576184
_shelx_shelxl_version_number 2019/1
_shelx_space_group_comment
;
The symmetry employed for this shelxl refinement is uniquely defined
by the following loop, which should always be used as a source of
symmetry information in preference to the above space-group names.
They are only intended as comments.
;
_olex2_refinement_description
;
1. Restrained distances
 C6-C3
 1.52 with sigma of 0.001
 C4_$1-C3 = C4-C3 = C4-C3 = C4-C3_$1
 1.52 with sigma of 0.001
 C4_$1-C2 = C4-C2
 1.52 with sigma of 0.001
 C3-C2
 2.4 with sigma of 0.04
2. Others
 Fixed Sof: N1(0.5) C6(0.5) C4(0.5)
;
_olex2_submission_special_instructions 'No special instructions were received'

loop_
_space_group_symop_operation_xyz
'x, y, z'
'-x, -y+1/2, z+1/2'
'-x, y+1/2, -z+1/2'
'x, -y, -z'
'x+1/2, y+1/2, z'
'-x+1/2, -y+1, z+1/2'
'-x+1/2, y+1, -z+1/2'
'x+1/2, -y+1/2, -z'
'-x, -y, -z'
'x, y-1/2, -z-1/2'
'x, -y-1/2, z-1/2'
'-x, y, z'
'-x+1/2, -y+1/2, -z'
'x+1/2, y, -z-1/2'
'x+1/2, -y, z-1/2'
'-x+1/2, y+1/2, z'

loop_
_atom_site_label
_atom_site_type_symbol
_atom_site_fract_x
_atom_site_fract_y
_atom_site_fract_z
_atom_site_U_iso_or_equiv
_atom_site_adp_type
_atom_site_occupancy
_atom_site_site_symmetry_order
_atom_site_calc_flag
_atom_site_refinement_flags_posn
_atom_site_refinement_flags_adp
_atom_site_refinement_flags_occupancy
_atom_site_disorder_assembly
_atom_site_disorder_group
Pb01 Pb 0.500000 0.500000 0.500000 0.0751(3) Uani 1 4 d S T P . .
Br02 Br 0.500000 0.69030(12) 0.19031(12) 0.0906(4) Uani 1 2 d S T P . .
Br03 Br 0.39778(6) 0.500000 0.500000 0.1123(5) Uani 1 2 d S T P . .
N1 N 0.5854(7) 0.418(2) 0.081(2) 0.116(5) Uani 0.5 1 d . . P . .
C2 C 0.6117(5) 0.500000 0.000000 0.165(9) Uani 1 2 d DS T P . .
C3 C 0.6892(6) 0.591(3) -0.092(2) 0.295(14) Uani 1 1 d D . . . .
C6 C 0.7278(11) 0.533(6) 0.016(5) 0.32(4) Uani 0.5 1 d D . P . .
C4 C 0.6591(5) 0.554(2) 0.053(2) 0.189(19) Uani 0.5 1 d D . P . .

loop_
_atom_site_aniso_label
_atom_site_aniso_U_11
_atom_site_aniso_U_22
_atom_site_aniso_U_33
_atom_site_aniso_U_23
_atom_site_aniso_U_13
_atom_site_aniso_U_12
Pb01 0.1343(6) 0.0455(3) 0.0456(3) 0.00000(16) 0.000 0.000
Br02 0.1418(12) 0.0647(6) 0.0654(6) 0.0226(5) 0.000 0.000
Br03 0.1134(13) 0.1120(11) 0.1115(11) 0.0017(6) 0.000 0.000
N1 0.115(16) 0.104(12) 0.128(14) -0.003(11) 0.017(11) -0.013(10)
C2 0.15(2) 0.15(2) 0.19(3) 0.008(14) 0.000 0.000
C3 0.21(3) 0.35(4) 0.33(4) 0.10(3) 0.03(2) 0.00(2)
C6 0.31(7) 0.33(8) 0.32(8) 0.10(5) -0.18(8) -0.18(7)
C4 0.16(3) 0.21(4) 0.20(4) 0.08(3) 0.01(3) 0.01(3)

loop_
_atom_type_symbol
_atom_type_description
_atom_type_scat_dispersion_real
_atom_type_scat_dispersion_imag
_atom_type_scat_source
Br Br -0.2901 2.4595 'International Tables Vol C Tables 4.2.6.8 and 6.1.1.4'
C C 0.0033 0.0016 'International Tables Vol C Tables 4.2.6.8 and 6.1.1.4'
N N 0.0061 0.0033 'International Tables Vol C Tables 4.2.6.8 and 6.1.1.4'
Pb Pb -3.3944 10.1111 'International Tables Vol C Tables 4.2.6.8 and 6.1.1.4'

loop_
_geom_angle_atom_site_label_1
_geom_angle_atom_site_label_2
_geom_angle_atom_site_label_3
_geom_angle
_geom_angle_site_symmetry_1
_geom_angle_site_symmetry_3
_geom_angle_publ_flag
Br02 Pb01 Br02 180.00(3) 10_556 2_665 ?
Br02 Pb01 Br02 90.01(5) 10_556 9_666 ?
Br02 Pb01 Br02 90.01(5) 2_665 . ?
Br02 Pb01 Br02 89.99(5) 2_665 9_666 ?
Br02 Pb01 Br02 89.99(5) 10_556 . ?
Br02 Pb01 Br02 180.0 . 9_666 ?
Br03 Pb01 Br02 90.0 . 10_556 ?
Br03 Pb01 Br02 90.0 . 9_666 ?
Br03 Pb01 Br02 90.0 9_666 . ?
Br03 Pb01 Br02 90.0 9_666 2_665 ?
Br03 Pb01 Br02 90.0 9_666 10_556 ?
Br03 Pb01 Br02 90.0 . 2_665 ?
Br03 Pb01 Br02 90.0 9_666 9_666 ?
Br03 Pb01 Br02 90.0 . . ?
Br03 Pb01 Br03 180.0 9_666 . ?
Pb01 Br02 Pb01 153.14(4) 2_664 . ?
N1 C2 N1 102(2) 4_565 . ?
N1 C2 C4 124.8(11) . 4_565 ?
N1 C2 C4 125.2(11) 4_565 4_565 ?
N1 C2 C4 124.8(11) 4_565 . ?
N1 C2 C4 125.2(11) . . ?
C4 C2 C4 48.3(16) . 4_565 ?
C6 C3 C6 21(4) . 4_565 ?
C6 C3 C4 93(2) . 4_565 ?
C4 C3 C6 80.0(19) 4_565 4_565 ?
C4 C3 C6 84(2) . . ?
C4 C3 C6 88.2(17) . 4_565 ?
C4 C3 C4 48.3(16) . 4_565 ?
C3 C6 C3 85.1(19) . 4_565 ?
C2 C4 C3 111.2(12) . 4_565 ?
C2 C4 C3 111.2(12) . . ?
C3 C4 C3 89.7(18) . 4_565 ?

loop_
_geom_bond_atom_site_label_1
_geom_bond_atom_site_label_2
_geom_bond_distance
_geom_bond_site_symmetry_2
_geom_bond_publ_flag
Pb01 Br02 2.9981(19) 9_666 ?
Pb01 Br02 2.9981(19) . ?
Pb01 Br02 2.9978(18) 2_665 ?
Pb01 Br02 2.9978(18) 10_556 ?
Pb01 Br03 2.989(3) 9_666 ?
Pb01 Br03 2.989(3) . ?
N1 C2 1.223(19) . ?
C2 C4 1.5200(13) . ?
C2 C4 1.5200(13) 4_565 ?
C3 C6 1.5200(13) . ?
C3 C6 1.65(5) 4_565 ?
C3 C4 1.5200(11) 4_565 ?
C3 C4 1.5200(11) . ?

loop_
_geom_torsion_atom_site_label_1
_geom_torsion_atom_site_label_2
_geom_torsion_atom_site_label_3
_geom_torsion_atom_site_label_4
_geom_torsion
_geom_torsion_site_symmetry_1
_geom_torsion_site_symmetry_2
_geom_torsion_site_symmetry_3
_geom_torsion_site_symmetry_4
_geom_torsion_publ_flag
N1 C2 C4 C3 -60(2) 4_565 . . . ?
N1 C2 C4 C3 -157.9(17) 4_565 . . 4_565 ?
N1 C2 C4 C3 157.0(16) . . . . ?
N1 C2 C4 C3 59(2) . . . 4_565 ?
C6 C3 C6 C3 -67(5) 4_565 . . 4_565 ?
C6 C3 C4 C2 -127(2) 4_565 . . . ?
C6 C3 C4 C2 -148(2) . . . . ?
C6 C3 C4 C3 -15(2) 4_565 . . 4_565 ?
C6 C3 C4 C3 -36(2) . . . 4_565 ?
C4 C2 C4 C3 49.2(11) 4_565 . . . ?
C4 C2 C4 C3 -49.2(11) 4_565 . . 4_565 ?
C4 C3 C6 C3 -15(2) 4_565 . . 4_565 ?
C4 C3 C6 C3 32.8(18) . . . 4_565 ?
C4 C3 C4 C2 -49.2(11) 4_565 . . . ?
C4 C3 C4 C3 63.5(10) 4_565 . . 4_565 ?
